data_4116571
loop_
_publ_author_name
'Fran\,cois Soucy'
'Louis Grenier'
'Mark L. Behnke'
'Antonia T. Destree'
'Teresa A. McCormack'
'Julian Adams'
'Louis Plamondon'

_publ_section_title
;
 A Novel and Efficient Synthesis of a Highly Active Analogue of
 clasto-Lactacystin \b-Lactone
;
_journal_name_full 'Journal of the American Chemical Society'
_journal_page_first 9967
_journal_page_last 9976
_journal_paper_doi 10.1021/ja991175f
_journal_volume 121
_journal_year 1999
_chemical_formula_sum 'C13 H23 N O5'
_chemical_formula_weight 273.32
_chemical_name_common 'g-lactam 4'
_chemical_name_systematic
; 
3S-Hydroxy-2R-(1S-hydroxy-2-methyl-propyl)-4R-n-propyl-5- 
oxo-pyrrolidine-2-carboxylic acid methyl ester
;
_space_group_IT_number 19
_symmetry_cell_setting orthorhombic
_symmetry_space_group_name_Hall 'P 2ac 2ab'
_symmetry_space_group_name_H-M 'P 21 21 21'
_atom_sites_solution_hydrogens geom
_atom_sites_solution_primary direct
_atom_sites_solution_secondary difmap
_audit_creation_method SHELXL-97
_cell_angle_alpha 90.00
_cell_angle_beta 90.00
_cell_angle_gamma 90.00
_cell_formula_units_Z 16
_cell_length_a 10.536(2)
_cell_length_b 20.451(4)
_cell_length_c 27.557(6)
_cell_measurement_reflns_used 153
_cell_measurement_temperature 213(2)
_cell_measurement_theta_max 12.54
_cell_measurement_theta_min 2.07
_cell_volume 5938(2)
_computing_cell_refinement 'SMART (Bruker, V4.050, 1995)'
_computing_data_collection 'ASTRO (Bruker, V4.050, 1995)'
_computing_data_reduction 'SAINT (Bruker, V5.A06, 1997)'
_computing_molecular_graphics 'SHELXTL (Bruker, 1998, ver 5.10)'
_computing_publication_material 'CIFTAB (Sheldrick, 1993)'
_computing_structure_refinement 'SHELXL-97 (Sheldrick, 1997)'
_computing_structure_solution 'SHELXS-97 (Sheldrick, 1990)'
_diffrn_ambient_temperature 213(2)
_diffrn_measured_fraction_theta_full 1.000
_diffrn_measured_fraction_theta_max 1.000
_diffrn_measurement_method '\w, 0.3 deg'
_diffrn_radiation_monochromator graphite
_diffrn_radiation_source 'normal-focus sealed tube'
_diffrn_radiation_type MoK\a
_diffrn_radiation_wavelength 0.71073
_diffrn_reflns_av_R_equivalents 0.0727
_diffrn_reflns_av_sigmaI/netI 0.0791
_diffrn_reflns_limit_h_max 11
_diffrn_reflns_limit_h_min -10
_diffrn_reflns_limit_k_max 18
_diffrn_reflns_limit_k_min -22
_diffrn_reflns_limit_l_max 29
_diffrn_reflns_limit_l_min -29
_diffrn_reflns_number 25661
_diffrn_reflns_theta_full 22.50
_diffrn_reflns_theta_max 22.50
_diffrn_reflns_theta_min 1.48
_diffrn_standards_decay_% <1
_diffrn_standards_interval_count 0
_diffrn_standards_number 0
_exptl_absorpt_coefficient_mu 0.093
_exptl_absorpt_correction_type none
_exptl_crystal_colour colorless
_exptl_crystal_density_diffrn 1.223
_exptl_crystal_description needles
_exptl_crystal_F_000 2368
_exptl_crystal_size_max 0.05
_exptl_crystal_size_mid 0.10
_exptl_crystal_size_min 0.25
_refine_diff_density_max 0.566
_refine_diff_density_min -0.817
_refine_diff_density_rms 0.064
_refine_ls_abs_structure_details 'Flack H D (1983), Acta Cryst. A39, 876-881'
_refine_ls_abs_structure_Flack 1(2)
_refine_ls_extinction_method none
_refine_ls_goodness_of_fit_ref 1.026
_refine_ls_hydrogen_treatment mixed
_refine_ls_matrix_type full
_refine_ls_number_parameters 685
_refine_ls_number_reflns 7779
_refine_ls_number_restraints 456
_refine_ls_restrained_S_all 1.052
_refine_ls_R_factor_all 0.1156
_refine_ls_R_factor_gt 0.0736
_refine_ls_shift/su_max 0.003
_refine_ls_shift/su_mean 0.000
_refine_ls_structure_factor_coef Fsqd
_refine_ls_weighting_details 'calc w=1/[\s^2^(Fo^2^)+(0.0808P)^2^+11.6062P] where P=(Fo^2^+2Fc^2^)/3'
_refine_ls_weighting_scheme calc
_refine_ls_wR_factor_gt 0.1714
_refine_ls_wR_factor_ref 0.1957
_reflns_number_gt 5316
_reflns_number_total 7779
_reflns_threshold_expression >2sigma(I)
_cod_data_source_file ja991175f.cif
_cod_data_source_block g-lactam_4
_cod_database_code 4116571

loop_
_symmetry_equiv_pos_as_xyz
'x, y, z'
'-x+1/2, -y, z+1/2'
'-x, y+1/2, -z+1/2'
'x+1/2, -y+1/2, -z'

loop_
_atom_site_label
_atom_site_type_symbol
_atom_site_fract_x
_atom_site_fract_y
_atom_site_fract_z
_atom_site_U_iso_or_equiv
_atom_site_adp_type
_atom_site_occupancy
_atom_site_symmetry_multiplicity
_atom_site_calc_flag
_atom_site_refinement_flags
O1A O 1.3689(5) 1.0040(2) 1.08640(16) 0.0436(7) Uani 1 1 d U
O2A O 1.2523(4) 0.8614(2) 0.98561(16) 0.0425(7) Uani 1 1 d U
H2AA H 1.2888 0.8961 0.9784 0.064 Uiso 1 1 calc R
O3A O 1.1024(4) 0.8510(2) 1.12537(17) 0.0448(7) Uani 1 1 d U
H3AA H 1.1091 0.8771 1.1482 0.067 Uiso 1 1 calc R
O4A O 0.9658(4) 0.8655(2) 0.99130(16) 0.0429(7) Uani 1 1 d U
O5A O 1.0400(4) 0.9663(2) 0.97597(16) 0.0425(7) Uani 1 1 d U
N1A N 1.1744(5) 0.9666(3) 1.06220(19) 0.0425(6) Uani 1 1 d U
H1AA H 1.1360 1.0042 1.0641 0.051 Uiso 1 1 calc R
C1A C 1.1097(7) 0.9071(3) 1.0474(3) 0.0427(5) Uani 1 1 d U
C2A C 1.2248(7) 0.8611(4) 1.0361(3) 0.0427(6) Uani 1 1 d U
H2AB H 1.2038 0.8159 1.0464 0.051 Uiso 1 1 calc R
C3A C 1.3323(7) 0.8874(3) 1.0678(3) 0.0437(6) Uani 1 1 d U
H3AB H 1.3243 0.8671 1.1003 0.052 Uiso 1 1 calc R
C4A C 1.2974(7) 0.9592(4) 1.0727(3) 0.0431(6) Uani 1 1 d U
C5A C 1.0224(7) 0.8782(4) 1.0889(3) 0.0446(6) Uani 1 1 d U
H5AA H 0.9730 0.8418 1.0746 0.054 Uiso 1 1 calc R
C6A C 0.9274(7) 0.9262(4) 1.1112(3) 0.0471(7) Uani 1 1 d U
H6AA H 0.9761 0.9597 1.1294 0.056 Uiso 1 1 calc R
C7A C 0.8441(7) 0.8892(4) 1.1477(3) 0.0479(9) Uani 1 1 d U
H7AA H 0.7854 0.9195 1.1629 0.072 Uiso 1 1 calc R
H7AB H 0.8973 0.8694 1.1723 0.072 Uiso 1 1 calc R
H7AC H 0.7967 0.8554 1.1309 0.072 Uiso 1 1 calc R
C8A C 0.8439(7) 0.9609(4) 1.0760(3) 0.0489(9) Uani 1 1 d U
H8AA H 0.7895 0.9912 1.0933 0.073 Uiso 1 1 calc R
H8AB H 0.7920 0.9292 1.0589 0.073 Uiso 1 1 calc R
H8AC H 0.8957 0.9847 1.0529 0.073 Uiso 1 1 calc R
C9A C 1.0348(7) 0.9173(4) 1.0012(3) 0.0425(6) Uani 1 1 d U
C10A C 0.8983(7) 0.8670(4) 0.9453(2) 0.0442(9) Uani 1 1 d U
H10A H 0.8505 0.8268 0.9414 0.066 Uiso 1 1 calc R
H10B H 0.9588 0.8713 0.9190 0.066 Uiso 1 1 calc R
H10C H 0.8406 0.9039 0.9450 0.066 Uiso 1 1 calc R
C11A C 1.4675(7) 0.8772(3) 1.0506(3) 0.0462(7) Uani 1 1 d U
H11A H 1.5258 0.9003 1.0723 0.055 Uiso 1 1 calc R
H11B H 1.4770 0.8958 1.0180 0.055 Uiso 1 1 calc R
C12A C 1.5032(7) 0.8043(4) 1.0492(3) 0.0488(8) Uani 1 1 d U
H12A H 1.4848 0.7847 1.0809 0.059 Uiso 1 1 calc R
H12B H 1.4506 0.7821 1.0250 0.059 Uiso 1 1 calc R
C13A C 1.6424(7) 0.7934(4) 1.0371(3) 0.0506(10) Uani 1 1 d U
H13A H 1.6602 0.7469 1.0366 0.076 Uiso 1 1 calc R
H13B H 1.6949 0.8144 1.0615 0.076 Uiso 1 1 calc R
H13C H 1.6608 0.8121 1.0055 0.076 Uiso 1 1 calc R
O1B O 1.1415(4) 0.9312(2) 1.20514(16) 0.0410(7) Uani 1 1 d U
O2B O 1.4302(4) 0.8860(2) 1.30188(16) 0.0399(7) Uani 1 1 d U
H2BA H 1.3565 0.8961 1.3094 0.060 Uiso 1 1 calc R
O3B O 1.5285(4) 0.9654(2) 1.16241(16) 0.0407(7) Uani 1 1 d U
H3BA H 1.4776 0.9859 1.1452 0.061 Uiso 1 1 calc R
O4B O 1.5899(4) 0.9997(2) 1.30814(16) 0.0397(7) Uani 1 1 d U
O5B O 1.3982(4) 1.0478(2) 1.31271(16) 0.0397(7) Uani 1 1 d U
N1B N 1.3180(5) 0.9878(3) 1.22916(19) 0.0392(6) Uani 1 1 d U
H1BA H 1.2827 1.0263 1.2284 0.047 Uiso 1 1 calc R
C1B C 1.4492(6) 0.9777(3) 1.2444(2) 0.0395(5) Uani 1 1 d U
C2B C 1.4516(7) 0.9017(3) 1.2523(2) 0.0402(6) Uani 1 1 d U
H2BB H 1.5345 0.8838 1.2418 0.048 Uiso 1 1 calc R
C3B C 1.3465(7) 0.8759(3) 1.2193(3) 0.0423(6) Uani 1 1 d U
H3BB H 1.3834 0.8697 1.1866 0.051 Uiso 1 1 calc R
C4B C 1.2564(7) 0.9333(4) 1.2165(3) 0.0406(6) Uani 1 1 d U
C5B C 1.5494(7) 0.9999(3) 1.2056(2) 0.0409(6) Uani 1 1 d U
H5BA H 1.6322 0.9842 1.2179 0.049 Uiso 1 1 calc R
C6B C 1.5645(7) 1.0744(4) 1.1997(3) 0.0432(7) Uani 1 1 d U
H6BA H 1.5931 1.0920 1.2313 0.052 Uiso 1 1 calc R
C7B C 1.4455(7) 1.1112(3) 1.1853(3) 0.0442(9) Uani 1 1 d U
H7BA H 1.4652 1.1573 1.1817 0.066 Uiso 1 1 calc R
H7BB H 1.3814 1.1058 1.2102 0.066 Uiso 1 1 calc R
H7BC H 1.4138 1.0942 1.1548 0.066 Uiso 1 1 calc R
C8B C 1.6698(7) 1.0872(4) 1.1631(3) 0.0444(9) Uani 1 1 d U
H8BA H 1.6800 1.1340 1.1587 0.067 Uiso 1 1 calc R
H8BB H 1.6478 1.0672 1.1323 0.067 Uiso 1 1 calc R
H8BC H 1.7487 1.0686 1.1749 0.067 Uiso 1 1 calc R
C9B C 1.4733(6) 1.0121(4) 1.2919(2) 0.0392(6) Uani 1 1 d U
C10B C 1.6150(7) 1.0240(3) 1.3562(2) 0.0410(8) Uani 1 1 d U
H10D H 1.7013 1.0132 1.3653 0.061 Uiso 1 1 calc R
H10E H 1.5563 1.0041 1.3789 0.061 Uiso 1 1 calc R
H10F H 1.6041 1.0711 1.3566 0.061 Uiso 1 1 calc R
C11B C 1.2816(7) 0.8110(3) 1.2340(3) 0.0468(7) Uani 1 1 d U
H11C H 1.2449 0.8161 1.2664 0.056 Uiso 1 1 calc R
H11D H 1.2118 0.8022 1.2114 0.056 Uiso 1 1 calc R
C12B C 1.3699(8) 0.7525(4) 1.2343(3) 0.0511(8) Uani 1 1 d U
H12C H 1.4389 0.7612 1.2573 0.061 Uiso 1 1 calc R
H12D H 1.3228 0.7145 1.2465 0.061 Uiso 1 1 calc R
C13B C 1.4254(8) 0.7355(4) 1.1877(3) 0.0542(10) Uani 1 1 d U
H13D H 1.4808 0.6979 1.1916 0.081 Uiso 1 1 calc R
H13E H 1.4740 0.7722 1.1755 0.081 Uiso 1 1 calc R
H13F H 1.3583 0.7249 1.1649 0.081 Uiso 1 1 calc R
O1C O 1.1861(4) 0.9168(2) 1.33553(17) 0.0409(7) Uani 1 1 d U
O2C O 0.9176(4) 0.9932(2) 1.23927(16) 0.0416(7) Uani 1 1 d U
H2CA H 0.9845 0.9748 1.2311 0.062 Uiso 1 1 calc R
O3C O 0.9245(4) 1.0622(2) 1.38381(16) 0.0440(7) Uani 1 1 d U
H3CA H 0.9827 1.0518 1.4026 0.066 Uiso 1 1 calc R
O4C O 0.9446(4) 1.1387(2) 1.24746(17) 0.0430(7) Uani 1 1 d U
O5C O 1.1363(4) 1.0969(2) 1.23261(17) 0.0425(7) Uani 1 1 d U
N1C N 1.1288(5) 1.0211(3) 1.3156(2) 0.0411(6) Uani 1 1 d U
H1CA H 1.2048 1.0377 1.3171 0.049 Uiso 1 1 calc R
C1C C 1.0184(7) 1.0603(4) 1.3031(3) 0.0421(5) Uani 1 1 d U
C2C C 0.9200(7) 1.0056(3) 1.2897(3) 0.0416(6) Uani 1 1 d U
H2CB H 0.8344 1.0190 1.3006 0.050 Uiso 1 1 calc R
C3C C 0.9643(7) 0.9458(3) 1.3195(3) 0.0423(6) Uani 1 1 d U
H3CB H 0.9265 0.9498 1.3523 0.051 Uiso 1 1 calc R
C4C C 1.1059(7) 0.9581(4) 1.3245(3) 0.0411(6) Uani 1 1 d U
C5C C 0.9742(7) 1.1032(4) 1.3460(3) 0.0444(6) Uani 1 1 d U
H5CA H 0.9033 1.1307 1.3341 0.053 Uiso 1 1 calc R
C6C C 1.0750(7) 1.1495(4) 1.3676(3) 0.0478(7) Uani 1 1 d U
H6CA H 1.1407 1.1220 1.3832 0.057 Uiso 1 1 calc R
C7C C 1.0133(7) 1.1912(4) 1.4075(3) 0.0489(9) Uani 1 1 d U
H7CA H 1.0766 1.2198 1.4218 0.073 Uiso 1 1 calc R
H7CB H 0.9786 1.1628 1.4324 0.073 Uiso 1 1 calc R
H7CC H 0.9457 1.2174 1.3936 0.073 Uiso 1 1 calc R
C8C C 1.1416(7) 1.1934(4) 1.3315(3) 0.0500(9) Uani 1 1 d U
H8CA H 1.2055 1.2191 1.3481 0.075 Uiso 1 1 calc R
H8CB H 1.0802 1.2224 1.3165 0.075 Uiso 1 1 calc R
H8CC H 1.1817 1.1668 1.3067 0.075 Uiso 1 1 calc R
C9C C 1.0418(7) 1.0994(3) 1.2574(3) 0.0423(6) Uani 1 1 d U
C10C C 0.9541(7) 1.1766(4) 1.2030(3) 0.0443(9) Uani 1 1 d U
H10G H 0.8783 1.2030 1.1991 0.066 Uiso 1 1 calc R
H10H H 0.9625 1.1472 1.1756 0.066 Uiso 1 1 calc R
H10I H 1.0279 1.2048 1.2047 0.066 Uiso 1 1 calc R
C11C C 0.9304(6) 0.8780(4) 1.3002(3) 0.0449(7) Uani 1 1 d U
H11E H 0.9606 0.8740 1.2667 0.054 Uiso 1 1 calc R
H11F H 0.9740 0.8448 1.3197 0.054 Uiso 1 1 calc R
C12C C 0.7881(7) 0.8649(4) 1.3015(3) 0.0475(8) Uani 1 1 d U
H12E H 0.7583 0.8708 1.3349 0.057 Uiso 1 1 calc R
H12F H 0.7456 0.8978 1.2814 0.057 Uiso 1 1 calc R
C13C C 0.7480(7) 0.7990(4) 1.2845(3) 0.0491(10) Uani 1 1 d U
H13G H 0.6564 0.7953 1.2867 0.074 Uiso 1 1 calc R
H13H H 0.7873 0.7658 1.3046 0.074 Uiso 1 1 calc R
H13I H 0.7741 0.7930 1.2510 0.074 Uiso 1 1 calc R
O1D O 1.1234(5) 1.0249(2) 1.45018(17) 0.0460(8) Uani 1 1 d U
O2D O 1.0729(5) 0.8722(2) 1.55164(17) 0.0489(7) Uani 1 1 d U
H2DA H 1.0917 0.9102 1.5594 0.073 Uiso 1 1 calc R
O3D O 1.1528(5) 0.8214(2) 1.40806(18) 0.0494(8) Uani 1 1 d U
H3DA H 1.1695 0.8500 1.3877 0.074 Uiso 1 1 calc R
O4D O 1.3038(5) 0.7897(2) 1.54045(18) 0.0515(7) Uani 1 1 d U
O5D O 1.3723(5) 0.8927(2) 1.55062(17) 0.0493(8) Uani 1 1 d U
N1D N 1.2427(6) 0.9354(3) 1.4696(2) 0.0466(6) Uani 1 1 d U
H1DA H 1.3162 0.9539 1.4653 0.056 Uiso 1 1 calc R
C1D C 1.2284(7) 0.8668(4) 1.4849(3) 0.0482(5) Uani 1 1 d U
C2D C 1.0851(7) 0.8648(4) 1.5009(3) 0.0485(6) Uani 1 1 d U
H2DB H 1.0472 0.8226 1.4910 0.058 Uiso 1 1 calc R
C3D C 1.0233(7) 0.9206(4) 1.4719(3) 0.0490(6) Uani 1 1 d U
H3DB H 0.9996 0.9020 1.4400 0.059 Uiso 1 1 calc R
C4D C 1.1314(7) 0.9670(4) 1.4626(3) 0.0469(6) Uani 1 1 d U
C5D C 1.2537(7) 0.8172(4) 1.4425(3) 0.0498(6) Uani 1 1 d U
H5DA H 1.2515 0.7727 1.4566 0.060 Uiso 1 1 calc R
C6D C 1.3804(8) 0.8247(4) 1.4162(3) 0.0528(8) Uani 1 1 d U
H6DA H 1.3745 0.8650 1.3965 0.063 Uiso 1 1 calc R
C7D C 1.3966(8) 0.7682(4) 1.3809(3) 0.0536(9) Uani 1 1 d U
H7DA H 1.4765 0.7729 1.3637 0.080 Uiso 1 1 calc R
H7DB H 1.3272 0.7683 1.3578 0.080 Uiso 1 1 calc R
H7DC H 1.3965 0.7272 1.3986 0.080 Uiso 1 1 calc R
C8D C 1.4928(7) 0.8309(4) 1.4458(3) 0.0547(9) Uani 1 1 d U
H8DA H 1.4827 0.8673 1.4680 0.082 Uiso 1 1 calc R
H8DB H 1.5658 0.8385 1.4251 0.082 Uiso 1 1 calc R
H8DC H 1.5054 0.7909 1.4641 0.082 Uiso 1 1 calc R
C9D C 1.3109(8) 0.8535(4) 1.5287(3) 0.0494(6) Uani 1 1 d U
C10D C 1.3655(8) 0.7709(4) 1.5848(3) 0.0531(9) Uani 1 1 d U
H10J H 1.3525 0.7245 1.5904 0.080 Uiso 1 1 calc R
H10K H 1.3300 0.7956 1.6116 0.080 Uiso 1 1 calc R
H10L H 1.4557 0.7798 1.5823 0.080 Uiso 1 1 calc R
C11D C 0.9050(7) 0.9553(4) 1.4913(3) 0.0524(8) Uani 1 1 d U
H11G H 0.8976 0.9978 1.4751 0.063 Uiso 1 1 calc R
H11H H 0.9170 0.9637 1.5260 0.063 Uiso 1 1 calc R
C12D C 0.7798(8) 0.9180(4) 1.4846(3) 0.0558(9) Uani 1 1 d U
H12G H 0.7090 0.9490 1.4870 0.067 Uiso 1 1 calc R
H12H H 0.7780 0.8990 1.4520 0.067 Uiso 1 1 calc R
C13D C 0.7620(8) 0.8668(4) 1.5197(3) 0.0577(10) Uani 1 1 d U
H13J H 0.6834 0.8439 1.5129 0.087 Uiso 1 1 calc R
H13K H 0.7580 0.8856 1.5520 0.087 Uiso 1 1 calc R
H13L H 0.8325 0.8364 1.5180 0.087 Uiso 1 1 calc R

loop_
_atom_site_aniso_label
_atom_site_aniso_U_11
_atom_site_aniso_U_22
_atom_site_aniso_U_33
_atom_site_aniso_U_23
_atom_site_aniso_U_13
_atom_site_aniso_U_12
O1A 0.0524(15) 0.0367(14) 0.0417(14) -0.0013(14) -0.0105(14) 0.0014(14)
O2A 0.0529(14) 0.0360(14) 0.0386(14) -0.0011(13) -0.0062(13) 0.0007(13)
O3A 0.0542(15) 0.0408(14) 0.0395(14) -0.0002(13) -0.0077(13) 0.0052(14)
O4A 0.0536(14) 0.0376(13) 0.0377(13) 0.0015(13) -0.0100(13) -0.0007(13)
O5A 0.0524(15) 0.0365(14) 0.0388(14) 0.0031(13) -0.0080(14) 0.0004(14)
N1A 0.0521(12) 0.0360(12) 0.0394(12) -0.0010(11) -0.0090(11) 0.0021(11)
C1A 0.0524(11) 0.0369(10) 0.0390(10) -0.0002(9) -0.0082(9) 0.0020(10)
C2A 0.0527(12) 0.0364(11) 0.0392(11) -0.0009(11) -0.0074(11) 0.0016(11)
C3A 0.0532(12) 0.0371(11) 0.0409(12) -0.0012(11) -0.0083(11) 0.0028(11)
C4A 0.0524(12) 0.0363(12) 0.0405(12) -0.0011(11) -0.0092(11) 0.0021(11)
C5A 0.0536(13) 0.0399(12) 0.0403(12) -0.0002(11) -0.0074(11) 0.0038(11)
C6A 0.0547(15) 0.0432(14) 0.0434(14) -0.0006(13) -0.0053(13) 0.0047(13)
C7A 0.0550(18) 0.0442(17) 0.0446(17) -0.0008(16) -0.0045(16) 0.0045(16)
C8A 0.0559(18) 0.0456(17) 0.0451(17) -0.0009(16) -0.0043(16) 0.0052(16)
C9A 0.0526(12) 0.0367(12) 0.0382(12) 0.0014(11) -0.0086(11) 0.0009(11)
C10A 0.0552(17) 0.0391(16) 0.0384(16) 0.0011(16) -0.0107(16) -0.0008(16)
C11A 0.0552(15) 0.0393(14) 0.0440(14) -0.0020(13) -0.0080(13) 0.0037(13)
C12A 0.0576(17) 0.0418(16) 0.0470(16) -0.0031(15) -0.0077(15) 0.0047(16)
C13A 0.0589(19) 0.0435(18) 0.0494(19) -0.0042(17) -0.0080(18) 0.0055(18)
O1B 0.0366(13) 0.0417(14) 0.0447(14) -0.0056(13) -0.0055(13) 0.0043(13)
O2B 0.0380(13) 0.0407(14) 0.0411(14) -0.0019(13) -0.0028(13) 0.0047(13)
O3B 0.0399(14) 0.0430(14) 0.0390(14) -0.0054(13) -0.0007(13) 0.0072(13)
O4B 0.0350(13) 0.0455(14) 0.0385(13) -0.0089(12) -0.0037(12) 0.0042(13)
O5B 0.0344(14) 0.0438(14) 0.0408(14) -0.0086(13) -0.0011(13) 0.0044(13)
N1B 0.0361(11) 0.0403(12) 0.0413(12) -0.0051(11) -0.0043(11) 0.0046(11)
C1B 0.0365(9) 0.0415(10) 0.0404(10) -0.0053(9) -0.0027(9) 0.0047(9)
C2B 0.0379(11) 0.0411(11) 0.0416(11) -0.0039(10) -0.0031(10) 0.0049(10)
C3B 0.0400(11) 0.0423(12) 0.0445(12) -0.0045(11) -0.0038(11) 0.0050(11)
C4B 0.0373(11) 0.0413(12) 0.0433(12) -0.0051(11) -0.0048(11) 0.0044(11)
C5B 0.0393(11) 0.0429(12) 0.0406(12) -0.0049(11) -0.0007(10) 0.0053(11)
C6B 0.0420(13) 0.0442(14) 0.0434(14) -0.0034(13) 0.0015(12) 0.0036(13)
C7B 0.0431(16) 0.0448(17) 0.0447(17) -0.0031(16) 0.0024(15) 0.0032(16)
C8B 0.0431(16) 0.0451(17) 0.0451(17) -0.0026(16) 0.0024(15) 0.0029(16)
C9B 0.0347(11) 0.0433(12) 0.0396(12) -0.0073(11) -0.0023(10) 0.0044(11)
C10B 0.0364(16) 0.0477(17) 0.0388(16) -0.0094(15) -0.0038(15) 0.0040(15)
C11B 0.0455(14) 0.0453(14) 0.0494(14) -0.0042(13) -0.0035(13) 0.0052(13)
C12B 0.0506(16) 0.0487(16) 0.0540(16) -0.0035(16) -0.0024(15) 0.0056(15)
C13B 0.0543(19) 0.0513(19) 0.0569(19) -0.0031(18) -0.0019(18) 0.0067(18)
O1C 0.0361(14) 0.0397(14) 0.0469(15) 0.0054(13) -0.0012(13) 0.0045(13)
O2C 0.0376(13) 0.0413(14) 0.0458(14) 0.0030(13) -0.0022(13) 0.0031(13)
O3C 0.0399(14) 0.0450(15) 0.0473(15) 0.0031(13) 0.0012(13) 0.0012(13)
O4C 0.0374(13) 0.0427(14) 0.0490(14) 0.0087(12) -0.0011(13) 0.0041(13)
O5C 0.0368(14) 0.0424(14) 0.0484(15) 0.0053(13) 0.0005(13) 0.0043(13)
N1C 0.0361(11) 0.0405(12) 0.0467(12) 0.0044(11) -0.0012(11) 0.0033(11)
C1C 0.0374(10) 0.0417(10) 0.0471(11) 0.0043(9) -0.0008(9) 0.0031(9)
C2C 0.0370(11) 0.0410(11) 0.0467(11) 0.0042(11) -0.0016(10) 0.0030(10)
C3C 0.0373(11) 0.0410(12) 0.0486(12) 0.0045(11) -0.0021(11) 0.0028(11)
C4C 0.0362(11) 0.0401(12) 0.0469(12) 0.0046(11) -0.0016(11) 0.0036(11)
C5C 0.0407(12) 0.0442(12) 0.0483(12) 0.0027(11) 0.0005(11) 0.0020(11)
C6C 0.0456(14) 0.0465(15) 0.0513(15) 0.0007(13) 0.0003(13) 0.0013(13)
C7C 0.0475(17) 0.0470(17) 0.0522(17) 0.0002(16) -0.0003(16) 0.0021(16)
C8C 0.0483(17) 0.0483(17) 0.0533(17) 0.0001(16) 0.0005(16) 0.0000(16)
C9C 0.0368(11) 0.0420(12) 0.0480(12) 0.0058(11) -0.0006(11) 0.0038(11)
C10C 0.0386(16) 0.0440(17) 0.0503(17) 0.0098(15) -0.0014(16) 0.0038(16)
C11C 0.0397(13) 0.0425(14) 0.0525(14) 0.0042(13) -0.0029(13) 0.0016(13)
C12C 0.0419(16) 0.0444(16) 0.0561(17) 0.0039(15) -0.0040(15) 0.0004(15)
C13C 0.0433(18) 0.0457(18) 0.0581(19) 0.0037(18) -0.0047(17) -0.0001(18)
O1D 0.0562(15) 0.0360(14) 0.0459(15) 0.0019(14) -0.0012(14) -0.0005(14)
O2D 0.0619(15) 0.0398(14) 0.0451(14) 0.0009(13) 0.0020(14) -0.0030(14)
O3D 0.0624(16) 0.0404(14) 0.0453(15) 0.0002(14) -0.0011(14) 0.0006(14)
O4D 0.0708(16) 0.0375(14) 0.0464(15) 0.0023(13) -0.0064(14) 0.0027(14)
O5D 0.0659(16) 0.0367(14) 0.0453(15) 0.0003(13) -0.0060(14) 0.0023(14)
N1D 0.0587(13) 0.0364(12) 0.0447(12) 0.0013(11) -0.0011(12) -0.0010(12)
C1D 0.0619(11) 0.0377(10) 0.0451(11) 0.0009(10) -0.0016(10) -0.0004(10)
C2D 0.0610(12) 0.0390(11) 0.0456(12) 0.0005(11) 0.0003(11) -0.0023(11)
C3D 0.0598(13) 0.0397(12) 0.0473(12) 0.0004(11) -0.0001(12) -0.0022(11)
C4D 0.0580(13) 0.0371(12) 0.0455(12) 0.0011(11) -0.0008(12) -0.0010(12)
C5D 0.0628(13) 0.0402(12) 0.0465(13) -0.0002(11) -0.0009(11) 0.0003(12)
C6D 0.0652(15) 0.0436(14) 0.0498(15) -0.0018(13) 0.0003(14) 0.0009(14)
C7D 0.0661(18) 0.0442(17) 0.0506(18) -0.0024(16) 0.0011(17) 0.0012(17)
C8D 0.0666(18) 0.0459(17) 0.0516(18) -0.0018(16) 0.0004(16) 0.0012(17)
C9D 0.0660(13) 0.0369(12) 0.0453(13) 0.0011(11) -0.0046(12) 0.0014(12)
C10D 0.0729(18) 0.0388(17) 0.0475(17) 0.0027(16) -0.0073(17) 0.0031(17)
C11D 0.0618(15) 0.0435(14) 0.0519(15) -0.0002(13) -0.0004(14) -0.0029(14)
C12D 0.0644(17) 0.0471(17) 0.0558(17) -0.0005(15) -0.0010(16) -0.0036(16)
C13D 0.066(2) 0.0490(19) 0.058(2) -0.0001(18) -0.0027(19) -0.0038(19)

loop_
_atom_type_symbol
_atom_type_description
_atom_type_scat_dispersion_real
_atom_type_scat_dispersion_imag
_atom_type_scat_source
C C 0.0033 0.0016 'International Tables Vol C Tables 4.2.6.8 and 6.1.1.4'
H H 0.0000 0.0000 'International Tables Vol C Tables 4.2.6.8 and 6.1.1.4'
N N 0.0061 0.0033 'International Tables Vol C Tables 4.2.6.8 and 6.1.1.4'
O O 0.0106 0.0060 'International Tables Vol C Tables 4.2.6.8 and 6.1.1.4'

loop_
_geom_angle_atom_site_label_1
_geom_angle_atom_site_label_2
_geom_angle_atom_site_label_3
_geom_angle
C9A O4A C10A 115.8(5)
C4A N1A C1A 114.9(6)
N1A C1A C9A 111.4(6)
N1A C1A C2A 101.3(6)
C9A C1A C2A 108.7(6)
N1A C1A C5A 112.5(6)
C9A C1A C5A 110.9(6)
C2A C1A C5A 111.6(6)
O2A C2A C3A 114.0(6)
O2A C2A C1A 110.4(6)
C3A C2A C1A 104.4(5)
C11A C3A C4A 112.9(6)
C11A C3A C2A 117.9(6)
C4A C3A C2A 102.2(6)
O1A C4A N1A 124.7(7)
O1A C4A C3A 126.3(7)
N1A C4A C3A 109.0(6)
O3A C5A C6A 110.8(6)
O3A C5A C1A 108.2(6)
C6A C5A C1A 115.5(6)
C8A C6A C5A 115.5(6)
C8A C6A C7A 108.8(6)
C5A C6A C7A 108.7(6)
O5A C9A O4A 124.6(6)
O5A C9A C1A 124.7(7)
O4A C9A C1A 110.6(6)
C3A C11A C12A 111.8(6)
C13A C12A C11A 112.5(7)
C9B O4B C10B 114.4(5)
C4B N1B C1B 114.6(6)
N1B C1B C9B 110.1(5)
N1B C1B C5B 113.6(5)
C9B C1B C5B 110.1(6)
N1B C1B C2B 101.3(6)
C9B C1B C2B 109.8(6)
C5B C1B C2B 111.7(5)
O2B C2B C3B 112.4(6)
O2B C2B C1B 110.7(5)
C3B C2B C1B 104.3(5)
C4B C3B C2B 102.6(5)
C4B C3B C11B 113.7(6)
C2B C3B C11B 117.4(6)
O1B C4B N1B 124.4(7)
O1B C4B C3B 126.4(7)
N1B C4B C3B 109.3(6)
O3B C5B C6B 115.1(6)
O3B C5B C1B 109.1(5)
C6B C5B C1B 115.3(6)
C7B C6B C8B 110.1(6)
C7B C6B C5B 115.7(6)
C8B C6B C5B 108.4(6)
O5B C9B O4B 123.6(6)
O5B C9B C1B 125.3(6)
O4B C9B C1B 111.1(6)
C12B C11B C3B 114.1(6)
C13B C12B C11B 115.5(7)
C9C O4C C10C 116.3(5)
C4C N1C C1C 115.6(6)
N1C C1C C9C 110.9(6)
N1C C1C C5C 112.0(6)
C9C C1C C5C 112.7(6)
N1C C1C C2C 101.0(5)
C9C C1C C2C 106.8(6)
C5C C1C C2C 112.7(6)
O2C C2C C3C 112.8(6)
O2C C2C C1C 111.8(6)
C3C C2C C1C 103.9(5)
C4C C3C C11C 114.3(6)
C4C C3C C2C 102.3(6)
C11C C3C C2C 117.5(6)
O1C C4C N1C 125.7(7)
O1C C4C C3C 125.6(6)
N1C C4C C3C 108.7(6)
O3C C5C C1C 109.5(6)
O3C C5C C6C 109.2(6)
C1C C5C C6C 115.8(6)
C8C C6C C7C 109.8(6)
C8C C6C C5C 115.5(6)
C7C C6C C5C 109.0(6)
O5C C9C O4C 122.9(6)
O5C C9C C1C 125.7(6)
O4C C9C C1C 111.4(6)
C12C C11C C3C 112.4(6)
C13C C12C C11C 115.5(6)
C9D O4D C10D 116.0(6)
C4D N1D C1D 114.0(6)
N1D C1D C9D 110.0(6)
N1D C1D C5D 112.6(6)
C9D C1D C5D 112.3(6)
N1D C1D C2D 101.7(6)
C9D C1D C2D 108.9(6)
C5D C1D C2D 110.8(6)
O2D C2D C3D 113.4(6)
O2D C2D C1D 111.3(6)
C3D C2D C1D 104.0(6)
C4D C3D C11D 112.5(6)
C4D C3D C2D 103.6(6)
C11D C3D C2D 120.5(6)
O1D C4D N1D 123.8(7)
O1D C4D C3D 126.9(7)
N1D C4D C3D 109.3(6)
O3D C5D C6D 109.2(6)
O3D C5D C1D 109.2(6)
C6D C5D C1D 115.9(7)
C8D C6D C7D 109.6(7)
C8D C6D C5D 117.2(7)
C7D C6D C5D 109.0(7)
O5D C9D O4D 124.0(7)
O5D C9D C1D 126.4(7)
O4D C9D C1D 109.6(7)
C3D C11D C12D 115.3(6)
C13D C12D C11D 113.1(7)

loop_
_geom_bond_atom_site_label_1
_geom_bond_atom_site_label_2
_geom_bond_distance
O1A C4A 1.244(8)
O2A C2A 1.422(8)
O3A C5A 1.424(8)
O4A C9A 1.315(8)
O4A C10A 1.452(8)
O5A C9A 1.221(8)
N1A C4A 1.337(9)
N1A C1A 1.454(9)
C1A C9A 1.512(10)
C1A C2A 1.566(10)
C1A C5A 1.583(10)
C2A C3A 1.529(10)
C3A C11A 1.516(10)
C3A C4A 1.519(10)
C5A C6A 1.531(10)
C6A C8A 1.489(10)
C6A C7A 1.534(10)
C11A C12A 1.538(10)
C12A C13A 1.520(10)
O1B C4B 1.252(8)
O2B C2B 1.421(8)
O3B C5B 1.400(8)
O4B C9B 1.331(8)
O4B C10B 1.438(8)
O5B C9B 1.220(8)
N1B C4B 1.336(9)
N1B C1B 1.459(9)
C1B C9B 1.507(10)
C1B C5B 1.569(10)
C1B C2B 1.571(10)
C2B C3B 1.527(10)
C3B C4B 1.511(10)
C3B C11B 1.548(10)
C5B C6B 1.540(10)
C6B C7B 1.516(10)
C6B C8B 1.523(10)
C11B C12B 1.516(10)
C12B C13B 1.453(10)
O1C C4C 1.234(8)
O2C C2C 1.413(8)
O3C C5C 1.436(8)
O4C C9C 1.330(8)
O4C C10C 1.453(8)
O5C C9C 1.209(8)
N1C C4C 1.335(9)
N1C C1C 1.453(9)
C1C C9C 1.511(10)
C1C C5C 1.543(10)
C1C C2C 1.570(10)
C2C C3C 1.546(9)
C3C C4C 1.519(10)
C3C C11C 1.528(10)
C5C C6C 1.543(10)
C6C C8C 1.512(10)
C6C C7C 1.536(10)
C11C C12C 1.523(9)
C12C C13C 1.488(10)
O1D C4D 1.235(8)
O2D C2D 1.411(9)
O3D C5D 1.429(9)
O4D C9D 1.346(9)
O4D C10D 1.436(8)
O5D C9D 1.195(8)
N1D C4D 1.353(9)
N1D C1D 1.473(9)
C1D C9D 1.512(11)
C1D C5D 1.569(10)
C1D C2D 1.574(11)
C2D C3D 1.537(10)
C3D C4D 1.505(10)
C3D C11D 1.531(10)
C5D C6D 1.528(11)
C6D C8D 1.443(11)
C6D C7D 1.521(10)
C11D C12D 1.535(11)
C12D C13D 1.439(10)

loop_
_geom_torsion_atom_site_label_1
_geom_torsion_atom_site_label_2
_geom_torsion_atom_site_label_3
_geom_torsion_atom_site_label_4
_geom_torsion
C4A N1A C1A C9A -130.7(7)
C4A N1A C1A C2A -15.3(7)
C4A N1A C1A C5A 104.0(7)
N1A C1A C2A O2A -96.6(6)
C9A C1A C2A O2A 20.8(8)
C5A C1A C2A O2A 143.5(6)
N1A C1A C2A C3A 26.3(7)
C9A C1A C2A C3A 143.7(6)
C5A C1A C2A C3A -93.6(7)
O2A C2A C3A C11A -31.5(9)
C1A C2A C3A C11A -152.1(6)
O2A C2A C3A C4A 92.9(7)
C1A C2A C3A C4A -27.7(7)
C1A N1A C4A O1A -179.4(6)
C1A N1A C4A C3A -2.4(8)
C11A C3A C4A O1A -35.9(10)
C2A C3A C4A O1A -163.6(7)
C11A C3A C4A N1A 147.1(6)
C2A C3A C4A N1A 19.5(8)
N1A C1A C5A O3A -72.3(7)
C9A C1A C5A O3A 162.2(6)
C2A C1A C5A O3A 40.8(7)
N1A C1A C5A C6A 52.5(8)
C9A C1A C5A C6A -73.0(8)
C2A C1A C5A C6A 165.6(6)
O3A C5A C6A C8A 176.4(6)
C1A C5A C6A C8A 53.0(9)
O3A C5A C6A C7A -61.0(8)
C1A C5A C6A C7A 175.6(6)
C10A O4A C9A O5A 3.7(10)
C10A O4A C9A C1A -174.5(6)
N1A C1A C9A O5A 8.8(10)
C2A C1A C9A O5A -102.0(8)
C5A C1A C9A O5A 134.9(7)
N1A C1A C9A O4A -173.0(6)
C2A C1A C9A O4A 76.2(7)
C5A C1A C9A O4A -46.9(8)
C4A C3A C11A C12A 176.1(6)
C2A C3A C11A C12A -65.0(8)
C3A C11A C12A C13A -174.0(6)
C4B N1B C1B C9B -130.5(6)
C4B N1B C1B C5B 105.5(7)
C4B N1B C1B C2B -14.4(7)
N1B C1B C2B O2B -95.6(6)
C9B C1B C2B O2B 20.8(8)
C5B C1B C2B O2B 143.1(6)
N1B C1B C2B C3B 25.5(7)
C9B C1B C2B C3B 141.9(6)
C5B C1B C2B C3B -95.7(6)
O2B C2B C3B C4B 92.6(6)
C1B C2B C3B C4B -27.4(7)
O2B C2B C3B C11B -32.8(8)
C1B C2B C3B C11B -152.9(6)
C1B N1B C4B O1B 175.7(6)
C1B N1B C4B C3B -3.2(8)
C2B C3B C4B O1B -159.1(7)
C11B C3B C4B O1B -31.3(10)
C2B C3B C4B N1B 19.8(7)
C11B C3B C4B N1B 147.6(6)
N1B C1B C5B O3B -58.4(7)
C9B C1B C5B O3B 177.6(5)
C2B C1B C5B O3B 55.4(7)
N1B C1B C5B C6B 72.9(8)
C9B C1B C5B C6B -51.1(8)
C2B C1B C5B C6B -173.3(6)
O3B C5B C6B C7B 69.5(8)
C1B C5B C6B C7B -59.0(8)
O3B C5B C6B C8B -54.7(8)
C1B C5B C6B C8B 176.9(6)
C10B O4B C9B O5B 8.7(10)
C10B O4B C9B C1B -172.6(6)
N1B C1B C9B O5B -5.7(10)
C5B C1B C9B O5B 120.3(7)
C2B C1B C9B O5B -116.4(8)
N1B C1B C9B O4B 175.6(6)
C5B C1B C9B O4B -58.4(7)
C2B C1B C9B O4B 64.9(7)
C4B C3B C11B C12B 177.0(6)
C2B C3B C11B C12B -63.3(8)
C3B C11B C12B C13B -62.7(9)
C4C N1C C1C C9C -129.9(6)
C4C N1C C1C C5C 103.2(7)
C4C N1C C1C C2C -17.0(8)
N1C C1C C2C O2C -94.8(6)
C9C C1C C2C O2C 21.2(7)
C5C C1C C2C O2C 145.5(6)
N1C C1C C2C C3C 27.0(7)
C9C C1C C2C C3C 143.1(6)
C5C C1C C2C C3C -92.6(7)
O2C C2C C3C C4C 93.4(7)
C1C C2C C3C C4C -27.8(7)
O2C C2C C3C C11C -32.7(9)
C1C C2C C3C C11C -153.9(6)
C1C N1C C4C O1C 179.8(7)
C1C N1C C4C C3C -0.8(8)
C11C C3C C4C O1C -33.8(10)
C2C C3C C4C O1C -162.0(7)
C11C C3C C4C N1C 146.8(6)
C2C C3C C4C N1C 18.6(8)
N1C C1C C5C O3C -68.0(7)
C9C C1C C5C O3C 166.0(6)
C2C C1C C5C O3C 45.0(8)
N1C C1C C5C C6C 56.0(8)
C9C C1C C5C C6C -69.9(8)
C2C C1C C5C C6C 169.1(6)
O3C C5C C6C C8C 176.7(6)
C1C C5C C6C C8C 52.5(9)
O3C C5C C6C C7C -59.2(8)
C1C C5C C6C C7C 176.6(6)
C10C O4C C9C O5C 3.4(10)
C10C O4C C9C C1C -177.3(6)
N1C C1C C9C O5C 3.4(10)
C5C C1C C9C O5C 129.9(8)
C2C C1C C9C O5C -105.8(8)
N1C C1C C9C O4C -175.9(6)
C5C C1C C9C O4C -49.4(8)
C2C C1C C9C O4C 74.9(7)
C4C C3C C11C C12C 173.1(6)
C2C C3C C11C C12C -66.9(9)
C3C C11C C12C C13C -178.3(6)
C4D N1D C1D C9D -130.6(7)
C4D N1D C1D C5D 103.3(7)
C4D N1D C1D C2D -15.3(8)
N1D C1D C2D O2D -97.4(6)
C9D C1D C2D O2D 18.7(8)
C5D C1D C2D O2D 142.6(6)
N1D C1D C2D C3D 25.0(7)
C9D C1D C2D C3D 141.1(6)
C5D C1D C2D C3D -95.0(7)
O2D C2D C3D C4D 94.9(7)
C1D C2D C3D C4D -26.1(7)
O2D C2D C3D C11D -32.0(10)
C1D C2D C3D C11D -153.0(7)
C1D N1D C4D O1D 179.3(7)
C1D N1D C4D C3D -1.3(8)
C11D C3D C4D O1D -31.1(11)
C2D C3D C4D O1D -162.8(7)
C11D C3D C4D N1D 149.6(6)
C2D C3D C4D N1D 17.8(8)
N1D C1D C5D O3D -69.9(8)
C9D C1D C5D O3D 165.2(6)
C2D C1D C5D O3D 43.3(8)
N1D C1D C5D C6D 53.9(9)
C9D C1D C5D C6D -71.0(9)
C2D C1D C5D C6D 167.1(6)
O3D C5D C6D C8D 171.6(7)
C1D C5D C6D C8D 47.8(10)
O3D C5D C6D C7D -63.1(8)
C1D C5D C6D C7D 173.0(6)
C10D O4D C9D O5D 6.0(11)
C10D O4D C9D C1D -173.0(6)
N1D C1D C9D O5D 5.2(11)
C5D C1D C9D O5D 131.5(8)
C2D C1D C9D O5D -105.4(9)
N1D C1D C9D O4D -175.9(6)
C5D C1D C9D O4D -49.6(9)
C2D C1D C9D O4D 73.5(8)
C4D C3D C11D C12D 159.0(6)
C2D C3D C11D C12D -78.2(9)
C3D C11D C12D C13D 78.6(9)
